data_7133004
loop_
_publ_author_name
'Kumar, Rakesh'
'Dutt, Shiv'
'Banerjee, Prabal'

_publ_section_title
;
 Electrochemical oxidative C-C bond cleavage of methylenecyclopropanes
 with alcohols.
;
_journal_issue 31
_journal_name_full 'Chemical communications (Cambridge, England)'
_journal_page_first 4246
_journal_page_last 4249
_journal_paper_doi 10.1039/d4cc00843j
_journal_volume 60
_journal_year 2024
_chemical_formula_moiety 'C18 H20 O3'
_chemical_formula_sum 'C18 H20 O3'
_chemical_formula_weight 284.34
_space_group_crystal_system monoclinic
_space_group_IT_number 15
_space_group_name_Hall '-C 2yc'
_space_group_name_H-M_alt 'C 1 2/c 1'
_atom_sites_solution_hydrogens geom
_atom_sites_solution_primary dual
_audit_creation_date 2023-12-27
_audit_creation_method
;
Olex2 1.5
(compiled 2023.08.24 svn.re1ec1418 for OlexSys, GUI svn.r6817)
;
_audit_update_record
;
2023-12-27 deposited with the CCDC.	2024-03-25 downloaded from the CCDC.
;
_cell_angle_alpha 90
_cell_angle_beta 119.978(11)
_cell_angle_gamma 90
_cell_formula_units_Z 8
_cell_length_a 33.380(12)
_cell_length_b 5.972(3)
_cell_length_c 18.656(7)
_cell_measurement_reflns_used 3275
_cell_measurement_temperature 298
_cell_measurement_theta_max 26.4
_cell_measurement_theta_min 3.4
_cell_volume 3221(2)
_computing_molecular_graphics 'Olex2 1.5 (Dolomanov et al., 2009)'
_computing_publication_material 'Olex2 1.5 (Dolomanov et al., 2009)'
_computing_structure_refinement 'XL  (Sheldrick, 2008)'
_computing_structure_solution 'SHELXT 2018/2 (Sheldrick, 2018)'
_diffrn_ambient_temperature 298.00
_diffrn_detector 'Bruker APEX2 area detector'
_diffrn_detector_area_resol_mean 7.9
_diffrn_detector_type 'CCD area detector'
_diffrn_measured_fraction_theta_full 0.990
_diffrn_measured_fraction_theta_max 0.985
_diffrn_measurement_device 'three-circle diffractometer'
_diffrn_measurement_device_type 'Bruker SMART APEX2 area detector'
_diffrn_measurement_method '\w and \f scans'
_diffrn_radiation_monochromator 'mirror optics'
_diffrn_radiation_probe x-ray
_diffrn_radiation_type MoK\a
_diffrn_radiation_wavelength 0.71073
_diffrn_reflns_av_R_equivalents 0.0606
_diffrn_reflns_av_unetI/netI 0.0412
_diffrn_reflns_Laue_measured_fraction_full 0.990
_diffrn_reflns_Laue_measured_fraction_max 0.985
_diffrn_reflns_limit_h_max 41
_diffrn_reflns_limit_h_min -41
_diffrn_reflns_limit_k_max 7
_diffrn_reflns_limit_k_min -7
_diffrn_reflns_limit_l_max 22
_diffrn_reflns_limit_l_min -23
_diffrn_reflns_number 17379
_diffrn_reflns_point_group_measured_fraction_full 0.990
_diffrn_reflns_point_group_measured_fraction_max 0.985
_diffrn_reflns_theta_full 25.242
_diffrn_reflns_theta_max 26.431
_diffrn_reflns_theta_min 3.449
_diffrn_source 'microfocus sealed X-ray tube'
_diffrn_source_type 'Incoatec I\ms'
_exptl_absorpt_coefficient_mu 0.079
_exptl_absorpt_correction_type multi-scan
_exptl_absorpt_process_details sadabs-2016/2
_exptl_crystal_colour colourless
_exptl_crystal_colour_primary colourless
_exptl_crystal_density_diffrn 1.173
_exptl_crystal_description 'Plate Type'
_exptl_crystal_F_000 1216
_exptl_crystal_size_max 0.215
_exptl_crystal_size_mid 0.123
_exptl_crystal_size_min 0.045
_exptl_transmission_factor_max 0.7454
_exptl_transmission_factor_min 0.6106
_refine_diff_density_max 0.718
_refine_diff_density_min -0.437
_refine_diff_density_rms 0.052
_refine_ls_extinction_method none
_refine_ls_goodness_of_fit_ref 1.041
_refine_ls_hydrogen_treatment constr
_refine_ls_matrix_type full
_refine_ls_number_parameters 194
_refine_ls_number_reflns 3275
_refine_ls_number_restraints 6
_refine_ls_restrained_S_all 1.050
_refine_ls_R_factor_all 0.0978
_refine_ls_R_factor_gt 0.0790
_refine_ls_shift/su_max 0.000
_refine_ls_shift/su_mean 0.000
_refine_ls_structure_factor_coef Fsqd
_refine_ls_weighting_details 'w=1/[\s^2^(Fo^2^)+(0.1251P)^2^+3.8445P] where P=(Fo^2^+2Fc^2^)/3'
_refine_ls_weighting_scheme calc
_refine_ls_wR_factor_gt 0.2235
_refine_ls_wR_factor_ref 0.2399
_reflns_Friedel_coverage 0.000
_reflns_number_gt 2527
_reflns_number_total 3275
_reflns_threshold_expression 'I > 2\s(I)'
_cod_data_source_file d4cc00843j2.cif
_cod_data_source_block pb_26_04_138_0m
_cod_original_cell_volume 3222(2)
_cod_database_code 7133004
_shelx_shelxl_version_number 2019/1
_shelx_space_group_comment
;
The symmetry employed for this shelxl refinement is uniquely defined
by the following loop, which should always be used as a source of
symmetry information in preference to the above space-group names.
They are only intended as comments.
;
_shelx_estimated_absorpt_t_max 0.996
_shelx_estimated_absorpt_t_min 0.983
_olex2_refinement_description
;
1. Fixed Uiso
 At 1.2 times of:
  All C(H) groups, All C(H,H) groups
 At 1.5 times of:
  All C(H,H,H) groups
2. Uiso/Uaniso restraints and constraints
Uanis(O1) \\sim Ueq: with sigma of 0.01 and sigma for terminal atoms of 0.02
3.a Secondary CH2 refined with riding coordinates:
 C8(H8A,H8B), C9(H9A,H9B)
3.b Aromatic/amide H refined with riding coordinates:
 C18(H18), C17(H17), C16(H16), C15(H15), C14(H14), C5(H5), C4(H4), C3(H3),
 C2(H2), C1(H1)
3.c Idealised Me refined as rotating group:
 C12(H12A,H12B,H12C), C11(H11A,H11B,H11C)
;
_olex2_submission_special_instructions 'No special instructions were received'

loop_
_space_group_symop_operation_xyz
'x, y, z'
'-x, y, -z+1/2'
'x+1/2, y+1/2, z'
'-x+1/2, y+1/2, -z+1/2'
'-x, -y, -z'
'x, -y, z-1/2'
'-x+1/2, -y+1/2, -z'
'x+1/2, -y+1/2, z-1/2'

loop_
_atom_site_label
_atom_site_type_symbol
_atom_site_fract_x
_atom_site_fract_y
_atom_site_fract_z
_atom_site_U_iso_or_equiv
_atom_site_adp_type
_atom_site_occupancy
_atom_site_site_symmetry_order
_atom_site_calc_flag
_atom_site_refinement_flags_posn
_atom_site_refinement_flags_adp
_atom_site_refinement_flags_occupancy
_atom_site_disorder_assembly
_atom_site_disorder_group
O3 O 0.40302(6) 1.0507(3) 0.36108(10) 0.0475(5) Uani 1 1 d . . . . .
O1 O 0.50129(12) 0.3915(6) 0.4051(3) 0.1545(18) Uani 1 1 d . U . . .
O2 O 0.53310(10) 0.6299(7) 0.3597(2) 0.1267(13) Uani 1 1 d . . . . .
C18 C 0.31019(9) 0.9362(5) 0.32534(16) 0.0532(7) Uani 1 1 d . . . . .
H18 H 0.311609 1.072755 0.302768 0.064 Uiso 1 1 calc R U . . .
C17 C 0.27380(10) 0.8943(6) 0.33864(19) 0.0675(9) Uani 1 1 d . . . . .
H17 H 0.250905 1.001647 0.324806 0.081 Uiso 1 1 calc R U . . .
C16 C 0.27143(12) 0.6940(7) 0.3723(2) 0.0739(10) Uani 1 1 d . . . . .
H16 H 0.247130 0.665854 0.381980 0.089 Uiso 1 1 calc R U . . .
C15 C 0.30460(13) 0.5375(6) 0.3914(2) 0.0759(10) Uani 1 1 d . . . . .
H15 H 0.302772 0.401501 0.413959 0.091 Uiso 1 1 calc R U . . .
C14 C 0.34157(11) 0.5771(5) 0.37786(18) 0.0598(8) Uani 1 1 d . . . . .
H14 H 0.363950 0.467282 0.391057 0.072 Uiso 1 1 calc R U . . .
C13 C 0.34498(8) 0.7778(4) 0.34503(13) 0.0406(6) Uani 1 1 d . . . . .
C7 C 0.38357(7) 0.8362(4) 0.32553(13) 0.0381(6) Uani 1 1 d . . . . .
C12 C 0.42515(10) 1.0645(5) 0.44893(16) 0.0630(8) Uani 1 1 d . . . . .
H12A H 0.436418 1.213928 0.466339 0.094 Uiso 1 1 calc R U . . .
H12B H 0.450577 0.961192 0.473174 0.094 Uiso 1 1 calc R U . . .
H12C H 0.403384 1.027553 0.466475 0.094 Uiso 1 1 calc R U . . .
C6 C 0.36119(7) 0.8652(4) 0.23189(13) 0.0373(6) Uani 1 1 d . . . . .
C5 C 0.36660(9) 1.0579(4) 0.19598(16) 0.0518(7) Uani 1 1 d . . . . .
H5 H 0.384874 1.174528 0.229332 0.062 Uiso 1 1 calc R U . . .
C4 C 0.34489(11) 1.0772(5) 0.11062(18) 0.0626(8) Uani 1 1 d . . . . .
H4 H 0.348558 1.207684 0.087285 0.075 Uiso 1 1 calc R U . . .
C3 C 0.31794(10) 0.9063(5) 0.05976(16) 0.0616(8) Uani 1 1 d . . . . .
H3 H 0.303374 0.920787 0.002540 0.074 Uiso 1 1 calc R U . . .
C2 C 0.31295(9) 0.7138(5) 0.09501(16) 0.0578(8) Uani 1 1 d . . . . .
H2 H 0.295042 0.596812 0.061356 0.069 Uiso 1 1 calc R U . . .
C1 C 0.33431(8) 0.6928(4) 0.17994(15) 0.0460(6) Uani 1 1 d . . . . .
H1 H 0.330659 0.561374 0.202786 0.055 Uiso 1 1 calc R U . . .
C8 C 0.42196(8) 0.6578(4) 0.35566(15) 0.0459(6) Uani 1 1 d . . . . .
H8A H 0.434348 0.632545 0.414378 0.055 Uiso 1 1 calc R U . . .
H8B H 0.408712 0.517972 0.327122 0.055 Uiso 1 1 calc R U . . .
C9 C 0.46116(9) 0.7258(5) 0.34078(18) 0.0610(8) Uani 1 1 d . . . . .
H9A H 0.448626 0.752732 0.282127 0.073 Uiso 1 1 calc R U . . .
H9B H 0.474499 0.864996 0.369719 0.073 Uiso 1 1 calc R U . . .
C10 C 0.49816(10) 0.5551(7) 0.3686(2) 0.0729(10) Uani 1 1 d . . . . .
C11 C 0.57043(17) 0.4688(14) 0.3814(4) 0.169(3) Uani 1 1 d . . . . .
H11A H 0.590791 0.523942 0.362937 0.253 Uiso 1 1 calc R U . . .
H11B H 0.557578 0.328003 0.355085 0.253 Uiso 1 1 calc R U . . .
H11C H 0.587434 0.448850 0.440287 0.253 Uiso 1 1 calc R U . . .

loop_
_atom_site_aniso_label
_atom_site_aniso_U_11
_atom_site_aniso_U_22
_atom_site_aniso_U_33
_atom_site_aniso_U_23
_atom_site_aniso_U_13
_atom_site_aniso_U_12
O3 0.0464(9) 0.0389(10) 0.0437(10) -0.0036(7) 0.0125(7) -0.0049(7)
O1 0.112(3) 0.114(3) 0.271(5) 0.070(3) 0.122(3) 0.060(2)
O2 0.0713(16) 0.187(4) 0.140(3) 0.054(2) 0.0659(18) 0.0502(19)
C18 0.0492(14) 0.0569(16) 0.0529(15) 0.0045(12) 0.0250(12) 0.0107(12)
C17 0.0497(15) 0.094(2) 0.0627(18) -0.0080(16) 0.0307(14) 0.0061(15)
C16 0.0665(19) 0.107(3) 0.0651(19) -0.0216(18) 0.0455(16) -0.0230(19)
C15 0.095(2) 0.073(2) 0.078(2) 0.0053(17) 0.057(2) -0.0155(19)
C14 0.0697(18) 0.0512(16) 0.0633(17) 0.0093(13) 0.0369(15) 0.0019(13)
C13 0.0417(12) 0.0416(13) 0.0347(11) -0.0019(9) 0.0164(9) 0.0000(9)
C7 0.0360(11) 0.0326(11) 0.0379(11) -0.0012(9) 0.0125(9) 0.0001(9)
C12 0.0647(17) 0.0547(17) 0.0424(14) -0.0085(12) 0.0064(12) -0.0007(13)
C6 0.0309(10) 0.0392(12) 0.0392(12) 0.0007(9) 0.0155(9) 0.0033(9)
C5 0.0566(15) 0.0445(14) 0.0503(14) 0.0025(11) 0.0236(12) -0.0035(11)
C4 0.0755(19) 0.0599(18) 0.0533(16) 0.0163(13) 0.0327(15) 0.0035(15)
C3 0.0654(17) 0.076(2) 0.0373(13) 0.0054(13) 0.0213(12) 0.0096(15)
C2 0.0524(15) 0.0655(18) 0.0449(14) -0.0123(13) 0.0164(12) -0.0046(13)
C1 0.0440(12) 0.0454(14) 0.0456(13) -0.0016(10) 0.0202(11) -0.0046(10)
C8 0.0391(12) 0.0431(13) 0.0461(13) 0.0010(10) 0.0144(10) 0.0071(10)
C9 0.0415(13) 0.0720(19) 0.0627(17) 0.0040(14) 0.0209(13) 0.0067(13)
C10 0.0484(16) 0.091(3) 0.072(2) 0.0097(18) 0.0244(15) 0.0187(16)
C11 0.095(3) 0.281(9) 0.155(5) 0.079(5) 0.082(4) 0.102(5)

loop_
_atom_type_symbol
_atom_type_description
_atom_type_scat_dispersion_real
_atom_type_scat_dispersion_imag
_atom_type_scat_source
C C 0.0033 0.0016 'International Tables Vol C Tables 4.2.6.8 and 6.1.1.4'
H H 0.0000 0.0000 'International Tables Vol C Tables 4.2.6.8 and 6.1.1.4'
O O 0.0106 0.0060 'International Tables Vol C Tables 4.2.6.8 and 6.1.1.4'

loop_
_geom_angle_atom_site_label_1
_geom_angle_atom_site_label_2
_geom_angle_atom_site_label_3
_geom_angle
_geom_angle_site_symmetry_1
_geom_angle_site_symmetry_3
_geom_angle_publ_flag
C12 O3 C7 115.90(19) . . ?
C10 O2 C11 115.0(4) . . ?
C17 C18 H18 119.3 . . ?
C17 C18 C13 121.4(3) . . ?
C13 C18 H18 119.3 . . ?
C18 C17 H17 120.1 . . ?
C16 C17 C18 119.9(3) . . ?
C16 C17 H17 120.1 . . ?
C17 C16 H16 120.1 . . ?
C15 C16 C17 119.8(3) . . ?
C15 C16 H16 120.1 . . ?
C16 C15 H15 119.5 . . ?
C16 C15 C14 121.0(3) . . ?
C14 C15 H15 119.5 . . ?
C15 C14 H14 119.8 . . ?
C13 C14 C15 120.3(3) . . ?
C13 C14 H14 119.8 . . ?
C18 C13 C7 117.9(2) . . ?
C14 C13 C18 117.6(2) . . ?
C14 C13 C7 124.5(2) . . ?
O3 C7 C13 109.25(17) . . ?
O3 C7 C6 106.04(17) . . ?
O3 C7 C8 110.24(18) . . ?
C6 C7 C13 107.83(17) . . ?
C6 C7 C8 109.75(18) . . ?
C8 C7 C13 113.44(19) . . ?
O3 C12 H12A 109.5 . . ?
O3 C12 H12B 109.5 . . ?
O3 C12 H12C 109.5 . . ?
H12A C12 H12B 109.5 . . ?
H12A C12 H12C 109.5 . . ?
H12B C12 H12C 109.5 . . ?
C5 C6 C7 122.6(2) . . ?
C5 C6 C1 118.1(2) . . ?
C1 C6 C7 119.3(2) . . ?
C6 C5 H5 119.9 . . ?
C4 C5 C6 120.3(2) . . ?
C4 C5 H5 119.9 . . ?
C5 C4 H4 119.5 . . ?
C3 C4 C5 121.1(3) . . ?
C3 C4 H4 119.5 . . ?
C4 C3 H3 120.5 . . ?
C2 C3 C4 118.9(2) . . ?
C2 C3 H3 120.5 . . ?
C3 C2 H2 119.7 . . ?
C3 C2 C1 120.6(3) . . ?
C1 C2 H2 119.7 . . ?
C6 C1 H1 119.5 . . ?
C2 C1 C6 121.1(2) . . ?
C2 C1 H1 119.5 . . ?
C7 C8 H8A 109.1 . . ?
C7 C8 H8B 109.1 . . ?
H8A C8 H8B 107.8 . . ?
C9 C8 C7 112.5(2) . . ?
C9 C8 H8A 109.1 . . ?
C9 C8 H8B 109.1 . . ?
C8 C9 H9A 108.9 . . ?
C8 C9 H9B 108.9 . . ?
H9A C9 H9B 107.7 . . ?
C10 C9 C8 113.2(3) . . ?
C10 C9 H9A 108.9 . . ?
C10 C9 H9B 108.9 . . ?
O1 C10 O2 121.6(3) . . ?
O1 C10 C9 126.7(3) . . ?
O2 C10 C9 110.7(3) . . ?
O2 C11 H11A 109.5 . . ?
O2 C11 H11B 109.5 . . ?
O2 C11 H11C 109.5 . . ?
H11A C11 H11B 109.5 . . ?
H11A C11 H11C 109.5 . . ?
H11B C11 H11C 109.5 . . ?

loop_
_geom_bond_atom_site_label_1
_geom_bond_atom_site_label_2
_geom_bond_distance
_geom_bond_site_symmetry_2
_geom_bond_publ_flag
O3 C7 1.440(3) . ?
O3 C12 1.424(3) . ?
O1 C10 1.165(5) . ?
O2 C10 1.335(5) . ?
O2 C11 1.462(6) . ?
C18 H18 0.9300 . ?
C18 C17 1.379(4) . ?
C18 C13 1.397(3) . ?
C17 H17 0.9300 . ?
C17 C16 1.372(5) . ?
C16 H16 0.9300 . ?
C16 C15 1.354(5) . ?
C15 H15 0.9300 . ?
C15 C14 1.399(4) . ?
C14 H14 0.9300 . ?
C14 C13 1.377(4) . ?
C13 C7 1.543(3) . ?
C7 C6 1.528(3) . ?
C7 C8 1.540(3) . ?
C12 H12A 0.9600 . ?
C12 H12B 0.9600 . ?
C12 H12C 0.9600 . ?
C6 C5 1.388(3) . ?
C6 C1 1.391(3) . ?
C5 H5 0.9300 . ?
C5 C4 1.386(4) . ?
C4 H4 0.9300 . ?
C4 C3 1.378(4) . ?
C3 H3 0.9300 . ?
C3 C2 1.375(4) . ?
C2 H2 0.9300 . ?
C2 C1 1.380(4) . ?
C1 H1 0.9300 . ?
C8 H8A 0.9700 . ?
C8 H8B 0.9700 . ?
C8 C9 1.522(4) . ?
C9 H9A 0.9700 . ?
C9 H9B 0.9700 . ?
C9 C10 1.481(4) . ?
C11 H11A 0.9600 . ?
C11 H11B 0.9600 . ?
C11 H11C 0.9600 . ?

loop_
_geom_torsion_atom_site_label_1
_geom_torsion_atom_site_label_2
_geom_torsion_atom_site_label_3
_geom_torsion_atom_site_label_4
_geom_torsion
_geom_torsion_site_symmetry_1
_geom_torsion_site_symmetry_2
_geom_torsion_site_symmetry_3
_geom_torsion_site_symmetry_4
_geom_torsion_publ_flag
O3 C7 C6 C5 8.2(3) . . . . ?
O3 C7 C6 C1 -171.89(19) . . . . ?
O3 C7 C8 C9 -53.4(3) . . . . ?
C18 C17 C16 C15 -0.8(5) . . . . ?
C18 C13 C7 O3 52.2(3) . . . . ?
C18 C13 C7 C6 -62.6(3) . . . . ?
C18 C13 C7 C8 175.7(2) . . . . ?
C17 C18 C13 C14 0.4(4) . . . . ?
C17 C18 C13 C7 178.2(2) . . . . ?
C17 C16 C15 C14 0.4(5) . . . . ?
C16 C15 C14 C13 0.4(5) . . . . ?
C15 C14 C13 C18 -0.7(4) . . . . ?
C15 C14 C13 C7 -178.4(3) . . . . ?
C14 C13 C7 O3 -130.2(2) . . . . ?
C14 C13 C7 C6 115.0(3) . . . . ?
C14 C13 C7 C8 -6.7(3) . . . . ?
C13 C18 C17 C16 0.4(4) . . . . ?
C13 C7 C6 C5 125.1(2) . . . . ?
C13 C7 C6 C1 -55.0(3) . . . . ?
C13 C7 C8 C9 -176.3(2) . . . . ?
C7 C6 C5 C4 -178.9(2) . . . . ?
C7 C6 C1 C2 179.0(2) . . . . ?
C7 C8 C9 C10 -179.4(2) . . . . ?
C12 O3 C7 C13 62.8(2) . . . . ?
C12 O3 C7 C6 178.8(2) . . . . ?
C12 O3 C7 C8 -62.5(3) . . . . ?
C6 C7 C8 C9 63.0(3) . . . . ?
C6 C5 C4 C3 -0.6(4) . . . . ?
C5 C6 C1 C2 -1.0(4) . . . . ?
C5 C4 C3 C2 -0.3(5) . . . . ?
C4 C3 C2 C1 0.5(4) . . . . ?
C3 C2 C1 C6 0.2(4) . . . . ?
C1 C6 C5 C4 1.2(4) . . . . ?
C8 C7 C6 C5 -110.9(2) . . . . ?
C8 C7 C6 C1 69.1(3) . . . . ?
C8 C9 C10 O1 -6.6(6) . . . . ?
C8 C9 C10 O2 -175.5(3) . . . . ?
C11 O2 C10 O1 13.5(7) . . . . ?
C11 O2 C10 C9 -176.9(4) . . . . ?

loop_
_smtbx_masks_void_nr
_smtbx_masks_void_average_x
_smtbx_masks_void_average_y
_smtbx_masks_void_average_z
_smtbx_masks_void_volume
_smtbx_masks_void_count_electrons
_smtbx_masks_void_content
1 0.000 0.426 0.750 21.8 0.2 ?
2 0.000 0.574 0.250 21.8 0.2 ?
3 0.500 0.074 0.250 21.8 0.2 ?
4 0.500 -0.074 0.750 21.8 0.2 ?
